data_1560524
loop_
_publ_author_name
'Wang, Jun'
'Bai, Chao'
'Hu, Huai-Ming'
'Yuan, Fei'
'Xue, Gang-Lin'

_publ_section_title
;
 A family of entangled coordination polymers constructed from a flexible
 V-shaped long bicarboxylic acid and auxiliary N-donor ligands:
 Luminescent sensing
;
_journal_name_full 'Journal of Solid State Chemistry'
_journal_page_first 87
_journal_page_last 97
_journal_paper_doi 10.1016/j.jssc.2017.02.015
_journal_volume 249
_journal_year 2017
_chemical_formula_sum 'C54 H46 N4 O12 Zn2'
_chemical_formula_weight 1073.69
_space_group_crystal_system triclinic
_space_group_IT_number 2
_space_group_name_Hall '-P 1'
_space_group_name_H-M_alt 'P -1'
_atom_sites_solution_hydrogens geom
_cell_angle_alpha 70.07(2)
_cell_angle_beta 83.13(2)
_cell_angle_gamma 78.23(2)
_cell_formula_units_Z 1
_cell_length_a 8.327(10)
_cell_length_b 11.049(13)
_cell_length_c 13.902(16)
_cell_measurement_temperature 296(2)
_cell_volume 1175(2)
_computing_cell_refinement 'Bruker SAINT'
_computing_data_collection 'Bruker APEX2'
_computing_data_reduction 'Bruker SAINT'
_computing_molecular_graphics 'Bruker SHELXTL'
_computing_publication_material 'Bruker SHELXTL'
_computing_structure_refinement 'SHELXL-2013 (Sheldrick, 2013)'
_computing_structure_solution 'SHELXS-97 (Sheldrick, 2008)'
_diffrn_ambient_temperature 296(2)
_diffrn_measured_fraction_theta_full 0.992
_diffrn_measured_fraction_theta_max 0.989
_diffrn_measurement_device_type 'Bruker APEX-II CCD'
_diffrn_measurement_method '\f and \w scans'
_diffrn_radiation_type MoK\a
_diffrn_radiation_wavelength 0.71073
_diffrn_reflns_av_R_equivalents 0.0746
_diffrn_reflns_av_unetI/netI 0.1988
_diffrn_reflns_Laue_measured_fraction_full 0.992
_diffrn_reflns_Laue_measured_fraction_max 0.989
_diffrn_reflns_limit_h_max 9
_diffrn_reflns_limit_h_min -10
_diffrn_reflns_limit_k_max 13
_diffrn_reflns_limit_k_min -12
_diffrn_reflns_limit_l_max 16
_diffrn_reflns_limit_l_min -15
_diffrn_reflns_number 6306
_diffrn_reflns_point_group_measured_fraction_full 0.992
_diffrn_reflns_point_group_measured_fraction_max 0.989
_diffrn_reflns_theta_full 25.242
_diffrn_reflns_theta_max 25.681
_diffrn_reflns_theta_min 1.991
_exptl_absorpt_coefficient_mu 1.092
_exptl_absorpt_correction_T_max 0.849
_exptl_absorpt_correction_T_min 0.813
_exptl_absorpt_correction_type multi-scan
_exptl_absorpt_process_details sadabs
_exptl_crystal_colour colorless
_exptl_crystal_density_diffrn 1.517
_exptl_crystal_description block
_exptl_crystal_F_000 554
_refine_diff_density_max 0.481
_refine_diff_density_min -0.663
_refine_diff_density_rms 0.105
_refine_ls_extinction_coef .
_refine_ls_extinction_method none
_refine_ls_goodness_of_fit_ref 1.002
_refine_ls_hydrogen_treatment constr
_refine_ls_matrix_type full
_refine_ls_number_parameters 325
_refine_ls_number_reflns 4407
_refine_ls_number_restraints 0
_refine_ls_restrained_S_all 1.002
_refine_ls_R_factor_all 0.1683
_refine_ls_R_factor_gt 0.0747
_refine_ls_shift/su_max 0.000
_refine_ls_shift/su_mean 0.000
_refine_ls_structure_factor_coef Fsqd
_refine_ls_weighting_details
;
 w=1/[\s^2^(Fo^2^)+(0.0210P)^2^]
 where P=(Fo^2^+2Fc^2^)/3
;
_refine_ls_weighting_scheme calc
_refine_ls_wR_factor_gt 0.1266
_refine_ls_wR_factor_ref 0.1546
_reflns_Friedel_coverage 0.000
_reflns_Friedel_fraction_full .
_reflns_Friedel_fraction_max .
_reflns_number_gt 1999
_reflns_number_total 4407
_reflns_threshold_expression 'I > 2\s(I)'
_cod_data_source_file mmc14.cif
_cod_data_source_block x
_cod_database_code 1560524
_shelx_space_group_comment
;
The symmetry employed for this shelxl refinement is uniquely defined
by the following loop, which should always be used as a source of
symmetry information in preference to the above space-group names.
They are only intended as comments.
;
_shelxl_version_number 2013-2

loop_
_space_group_symop_operation_xyz
'x, y, z'
'-x, -y, -z'

loop_
_atom_site_label
_atom_site_type_symbol
_atom_site_fract_x
_atom_site_fract_y
_atom_site_fract_z
_atom_site_U_iso_or_equiv
_atom_site_adp_type
_atom_site_occupancy
_atom_site_site_symmetry_order
_atom_site_calc_flag
_atom_site_refinement_flags_posn
_atom_site_refinement_flags_adp
_atom_site_refinement_flags_occupancy
_atom_site_disorder_assembly
_atom_site_disorder_group
Zn1 Zn 0.43420(10) 0.06771(9) 0.36000(6) 0.0383(3) Uani 1 1 d . . . . .
O1 O 0.4964(6) 0.1931(5) 0.4151(4) 0.0513(14) Uani 1 1 d . . . . .
O2 O 0.6699(6) 0.0642(5) 0.5341(4) 0.0634(17) Uani 1 1 d . . . . .
O3 O 1.0482(6) 0.5342(5) 0.3138(4) 0.0527(14) Uani 1 1 d . . . . .
O4 O 1.3106(6) 0.5490(5) 0.0161(4) 0.0512(14) Uani 1 1 d . . . . .
O5 O 0.6012(7) 0.8390(6) -0.1362(4) 0.0790(19) Uani 1 1 d . . . . .
O6 O 0.7477(6) 0.8407(6) -0.2788(4) 0.0685(17) Uani 1 1 d . . . . .
N1 N 0.6422(7) -0.0225(6) 0.3152(5) 0.0429(16) Uani 1 1 d . . . . .
N2 N 0.8605(7) -0.0761(6) 0.2247(5) 0.0483(17) Uani 1 1 d . . . . .
C1 C 0.6284(9) 0.1680(8) 0.4629(6) 0.044(2) Uani 1 1 d . . . . .
C2 C 0.7365(9) 0.2672(8) 0.4299(5) 0.043(2) Uani 1 1 d . . . . .
C3 C 0.6839(9) 0.3915(8) 0.3654(5) 0.051(2) Uani 1 1 d . . . . .
H3A H 0.5765 0.4151 0.3447 0.061 Uiso 1 1 calc R U . . .
C4 C 0.7869(9) 0.4810(8) 0.3312(5) 0.056(2) Uani 1 1 d . . . . .
H4A H 0.7485 0.5661 0.2905 0.068 Uiso 1 1 calc R U . . .
C5 C 0.9499(9) 0.4433(8) 0.3579(5) 0.046(2) Uani 1 1 d . . . . .
C6 C 1.0009(9) 0.3212(8) 0.4257(5) 0.044(2) Uani 1 1 d . . . . .
H6A H 1.1073 0.2977 0.4479 0.053 Uiso 1 1 calc R U . . .
C7 C 0.8955(9) 0.2352(8) 0.4601(5) 0.045(2) Uani 1 1 d . . . . .
H7A H 0.9314 0.1523 0.5054 0.055 Uiso 1 1 calc R U . . .
C8 C 1.2176(8) 0.5013(7) 0.3348(5) 0.044(2) Uani 1 1 d . . . . .
H8A H 1.2655 0.4186 0.3246 0.053 Uiso 1 1 calc R U . . .
H8B H 1.2307 0.4934 0.4052 0.053 Uiso 1 1 calc R U . . .
C9 C 1.2999(8) 0.6082(7) 0.2630(5) 0.0383(18) Uani 1 1 d . . . . .
C10 C 1.3309(9) 0.7021(9) 0.2980(6) 0.055(2) Uani 1 1 d . . . . .
H10A H 1.3039 0.6969 0.3660 0.066 Uiso 1 1 calc R U . . .
C11 C 1.4021(11) 0.8049(9) 0.2326(8) 0.073(3) Uani 1 1 d . . . . .
H11A H 1.4205 0.8702 0.2559 0.088 Uiso 1 1 calc R U . . .
C12 C 1.4450(10) 0.8100(9) 0.1342(8) 0.067(3) Uani 1 1 d . . . . .
H12A H 1.4911 0.8801 0.0901 0.080 Uiso 1 1 calc R U . . .
C13 C 1.4211(9) 0.7118(8) 0.0977(6) 0.049(2) Uani 1 1 d . . . . .
H13A H 1.4540 0.7148 0.0308 0.059 Uiso 1 1 calc R U . . .
C14 C 1.3475(8) 0.6099(7) 0.1636(5) 0.0361(18) Uani 1 1 d . . . . .
C15 C 1.3228(9) 0.5041(7) 0.1236(5) 0.045(2) Uani 1 1 d . . . . .
H15A H 1.4143 0.4320 0.1419 0.054 Uiso 1 1 calc R U . . .
H15B H 1.2234 0.4717 0.1564 0.054 Uiso 1 1 calc R U . . .
C16 C 1.1671(9) 0.6185(7) -0.0248(5) 0.0407(19) Uani 1 1 d . . . . .
C17 C 1.1733(9) 0.6668(8) -0.1287(6) 0.053(2) Uani 1 1 d . . . . .
H17A H 1.2725 0.6550 -0.1658 0.063 Uiso 1 1 calc R U . . .
C18 C 1.0324(9) 0.7335(8) -0.1797(6) 0.051(2) Uani 1 1 d . . . . .
H18A H 1.0379 0.7668 -0.2509 0.061 Uiso 1 1 calc R U . . .
C19 C 0.8845(9) 0.7511(7) -0.1266(5) 0.0394(19) Uani 1 1 d . . . . .
C20 C 0.8820(9) 0.7029(7) -0.0223(5) 0.043(2) Uani 1 1 d . . . . .
H20A H 0.7825 0.7139 0.0147 0.052 Uiso 1 1 calc R U . . .
C21 C 1.0198(9) 0.6392(7) 0.0300(5) 0.0421(19) Uani 1 1 d . . . . .
H21A H 1.0148 0.6102 0.1012 0.051 Uiso 1 1 calc R U . . .
C22 C 0.7300(10) 0.8159(7) -0.1826(6) 0.0426(19) Uani 1 1 d . . . . .
C23 C 0.7335(12) -0.1361(11) 0.3696(7) 0.104(4) Uani 1 1 d . . . . .
H23A H 0.7061 -0.1853 0.4364 0.125 Uiso 1 1 calc R U . . .
C24 C 0.8651(11) -0.1674(10) 0.3160(7) 0.087(3) Uani 1 1 d . . . . .
H24A H 0.9469 -0.2403 0.3379 0.105 Uiso 1 1 calc R U . . .
C25 C 0.7217(9) 0.0091(7) 0.2266(6) 0.045(2) Uani 1 1 d . . . . .
H25A H 0.6865 0.0822 0.1711 0.055 Uiso 1 1 calc R U . . .
C26 C 0.9854(10) -0.0691(9) 0.1434(6) 0.072(3) Uani 1 1 d . . . . .
H26A H 1.0352 -0.1576 0.1464 0.086 Uiso 1 1 calc R U . . .
H26B H 1.0701 -0.0284 0.1558 0.086 Uiso 1 1 calc R U . . .
C27 C 0.9309(9) 0.0026(8) 0.0396(5) 0.058(2) Uani 1 1 d . . . . .
H27A H 0.8879 0.0930 0.0340 0.070 Uiso 1 1 calc R U . . .
H27C H 0.8431 -0.0348 0.0269 0.070 Uiso 1 1 calc R U . . .

loop_
_atom_site_aniso_label
_atom_site_aniso_U_11
_atom_site_aniso_U_22
_atom_site_aniso_U_33
_atom_site_aniso_U_23
_atom_site_aniso_U_13
_atom_site_aniso_U_12
Zn1 0.0332(5) 0.0447(6) 0.0370(5) -0.0156(4) -0.0050(4) -0.0009(4)
O1 0.039(3) 0.059(4) 0.066(4) -0.036(3) -0.002(3) -0.007(3)
O2 0.053(4) 0.069(4) 0.055(3) 0.006(3) -0.010(3) -0.022(3)
O3 0.027(3) 0.051(4) 0.065(3) -0.004(3) 0.003(3) -0.005(3)
O4 0.039(3) 0.073(4) 0.047(3) -0.033(3) -0.011(3) 0.007(3)
O5 0.049(4) 0.098(5) 0.062(4) 0.000(3) -0.009(3) 0.007(4)
O6 0.050(4) 0.105(5) 0.043(3) -0.022(3) -0.027(3) 0.012(3)
N1 0.030(4) 0.045(4) 0.046(4) -0.012(3) -0.002(3) 0.006(3)
N2 0.039(4) 0.050(5) 0.041(4) -0.009(3) 0.009(3) 0.009(3)
C1 0.034(5) 0.056(6) 0.043(5) -0.016(4) 0.001(4) -0.008(4)
C2 0.046(5) 0.057(6) 0.026(4) -0.007(4) 0.003(4) -0.026(5)
C3 0.029(5) 0.065(6) 0.055(5) -0.016(5) -0.004(4) -0.009(4)
C4 0.030(5) 0.048(6) 0.070(6) 0.009(4) -0.012(4) -0.004(4)
C5 0.032(5) 0.059(6) 0.041(5) -0.015(4) 0.009(4) -0.007(4)
C6 0.032(4) 0.054(6) 0.041(4) -0.002(4) -0.006(4) -0.020(4)
C7 0.042(5) 0.058(6) 0.032(4) -0.010(4) -0.007(4) -0.006(4)
C8 0.038(5) 0.047(5) 0.039(4) -0.007(4) -0.002(4) -0.003(4)
C9 0.033(4) 0.044(5) 0.038(4) -0.015(4) 0.001(4) -0.006(4)
C10 0.046(5) 0.069(7) 0.065(5) -0.048(5) -0.002(5) 0.000(5)
C11 0.077(7) 0.061(7) 0.104(8) -0.041(6) -0.028(6) -0.022(6)
C12 0.052(6) 0.054(7) 0.094(7) -0.007(6) -0.023(6) -0.024(5)
C13 0.040(5) 0.061(6) 0.048(5) -0.012(4) -0.001(4) -0.020(4)
C14 0.024(4) 0.044(5) 0.042(4) -0.012(4) -0.001(3) -0.013(4)
C15 0.044(5) 0.034(5) 0.051(5) -0.009(4) -0.012(4) 0.000(4)
C16 0.037(5) 0.055(6) 0.040(5) -0.027(4) -0.006(4) -0.008(4)
C17 0.029(5) 0.083(7) 0.047(5) -0.028(5) -0.006(4) 0.003(4)
C18 0.047(5) 0.070(6) 0.038(4) -0.020(4) -0.009(4) -0.006(5)
C19 0.029(4) 0.056(6) 0.032(4) -0.012(4) -0.009(4) -0.005(4)
C20 0.034(5) 0.045(5) 0.052(5) -0.021(4) 0.001(4) -0.001(4)
C21 0.049(5) 0.046(5) 0.035(4) -0.020(4) -0.004(4) -0.005(4)
C22 0.037(5) 0.041(5) 0.047(5) -0.013(4) -0.010(4) 0.001(4)
C23 0.077(8) 0.139(11) 0.049(6) -0.006(6) 0.002(6) 0.038(7)
C24 0.066(7) 0.106(9) 0.045(6) -0.005(6) 0.007(5) 0.043(6)
C25 0.040(5) 0.032(5) 0.054(5) -0.008(4) -0.001(4) 0.007(4)
C26 0.062(6) 0.078(7) 0.056(6) -0.013(5) 0.015(5) 0.004(5)
C27 0.049(5) 0.054(6) 0.057(6) -0.010(5) 0.016(4) -0.002(4)

loop_
_atom_type_symbol
_atom_type_description
_atom_type_scat_dispersion_real
_atom_type_scat_dispersion_imag
_atom_type_scat_source
C C 0.0033 0.0016 'International Tables Vol C Tables 4.2.6.8 and 6.1.1.4'
H H 0.0000 0.0000 'International Tables Vol C Tables 4.2.6.8 and 6.1.1.4'
N N 0.0061 0.0033 'International Tables Vol C Tables 4.2.6.8 and 6.1.1.4'
O O 0.0106 0.0060 'International Tables Vol C Tables 4.2.6.8 and 6.1.1.4'
Zn Zn 0.2839 1.4301 'International Tables Vol C Tables 4.2.6.8 and 6.1.1.4'

loop_
_geom_angle_atom_site_label_1
_geom_angle_atom_site_label_2
_geom_angle_atom_site_label_3
_geom_angle
_geom_angle_site_symmetry_1
_geom_angle_site_symmetry_3
O6 Zn1 O2 99.9(2) 2_665 2_656
O6 Zn1 N1 126.6(3) 2_665 .
O2 Zn1 N1 107.2(3) 2_656 .
O6 Zn1 O1 106.2(2) 2_665 .
O2 Zn1 O1 111.6(2) 2_656 .
N1 Zn1 O1 105.2(2) . .
C1 O1 Zn1 122.4(5) . .
C1 O2 Zn1 138.4(5) . 2_656
C5 O3 C8 119.1(6) . .
C16 O4 C15 119.7(6) . .
C22 O6 Zn1 119.0(5) . 2_665
C25 N1 C23 103.8(7) . .
C25 N1 Zn1 128.8(5) . .
C23 N1 Zn1 127.4(6) . .
C24 N2 C25 106.2(7) . .
C24 N2 C26 125.8(7) . .
C25 N2 C26 128.0(7) . .
O2 C1 O1 123.4(7) . .
O2 C1 C2 119.1(7) . .
O1 C1 C2 117.6(7) . .
C3 C2 C7 118.3(7) . .
C3 C2 C1 121.3(7) . .
C7 C2 C1 120.4(7) . .
C4 C3 C2 121.0(7) . .
C4 C3 H3A 119.5 . .
C2 C3 H3A 119.5 . .
C3 C4 C5 119.3(7) . .
C3 C4 H4A 120.4 . .
C5 C4 H4A 120.4 . .
O3 C5 C6 124.5(7) . .
O3 C5 C4 115.8(7) . .
C6 C5 C4 119.7(7) . .
C7 C6 C5 119.6(7) . .
C7 C6 H6A 120.2 . .
C5 C6 H6A 120.2 . .
C6 C7 C2 121.8(7) . .
C6 C7 H7A 119.1 . .
C2 C7 H7A 119.1 . .
O3 C8 C9 107.3(6) . .
O3 C8 H8A 110.2 . .
C9 C8 H8A 110.2 . .
O3 C8 H8B 110.2 . .
C9 C8 H8B 110.2 . .
H8A C8 H8B 108.5 . .
C10 C9 C14 120.9(7) . .
C10 C9 C8 118.6(7) . .
C14 C9 C8 120.5(6) . .
C9 C10 C11 120.2(8) . .
C9 C10 H10A 119.9 . .
C11 C10 H10A 119.9 . .
C12 C11 C10 119.6(8) . .
C12 C11 H11A 120.2 . .
C10 C11 H11A 120.2 . .
C11 C12 C13 121.3(8) . .
C11 C12 H12A 119.4 . .
C13 C12 H12A 119.4 . .
C14 C13 C12 118.7(7) . .
C14 C13 H13A 120.7 . .
C12 C13 H13A 120.7 . .
C9 C14 C13 119.3(7) . .
C9 C14 C15 122.4(6) . .
C13 C14 C15 118.3(7) . .
O4 C15 C14 112.6(6) . .
O4 C15 H15A 109.1 . .
C14 C15 H15A 109.1 . .
O4 C15 H15B 109.1 . .
C14 C15 H15B 109.1 . .
H15A C15 H15B 107.8 . .
O4 C16 C17 114.7(7) . .
O4 C16 C21 125.6(7) . .
C17 C16 C21 119.7(7) . .
C16 C17 C18 120.2(7) . .
C16 C17 H17A 119.9 . .
C18 C17 H17A 119.9 . .
C19 C18 C17 120.9(7) . .
C19 C18 H18A 119.6 . .
C17 C18 H18A 119.6 . .
C20 C19 C18 117.8(7) . .
C20 C19 C22 121.6(7) . .
C18 C19 C22 120.6(7) . .
C19 C20 C21 122.6(7) . .
C19 C20 H20A 118.7 . .
C21 C20 H20A 118.7 . .
C20 C21 C16 118.9(7) . .
C20 C21 H21A 120.6 . .
C16 C21 H21A 120.6 . .
O5 C22 O6 124.8(8) . .
O5 C22 C19 120.6(7) . .
O6 C22 C19 114.6(7) . .
C24 C23 N1 110.9(8) . .
C24 C23 H23A 124.5 . .
N1 C23 H23A 124.5 . .
C23 C24 N2 107.3(9) . .
C23 C24 H24A 126.4 . .
N2 C24 H24A 126.4 . .
N1 C25 N2 111.7(7) . .
N1 C25 H25A 124.1 . .
N2 C25 H25A 124.1 . .
N2 C26 C27 116.0(7) . .
N2 C26 H26A 108.3 . .
C27 C26 H26A 108.3 . .
N2 C26 H26B 108.3 . .
C27 C26 H26B 108.3 . .
H26A C26 H26B 107.4 . .
C26 C27 C27 111.5(9) . 2_755
C26 C27 H27A 109.3 . .
C27 C27 H27A 109.3 2_755 .
C26 C27 H27C 109.3 . .
C27 C27 H27C 109.3 2_755 .
H27A C27 H27C 108.0 . .

loop_
_geom_bond_atom_site_label_1
_geom_bond_atom_site_label_2
_geom_bond_distance
_geom_bond_site_symmetry_2
Zn1 O6 1.896(5) 2_665
Zn1 O2 1.947(5) 2_656
Zn1 N1 1.960(6) .
Zn1 O1 1.972(5) .
O1 C1 1.284(8) .
O2 C1 1.250(8) .
O2 Zn1 1.947(5) 2_656
O3 C5 1.360(8) .
O3 C8 1.423(7) .
O4 C16 1.353(8) .
O4 C15 1.415(7) .
O5 C22 1.211(8) .
O6 C22 1.267(8) .
O6 Zn1 1.896(5) 2_665
N1 C25 1.298(8) .
N1 C23 1.351(10) .
N2 C24 1.324(9) .
N2 C25 1.337(9) .
N2 C26 1.434(8) .
C1 C2 1.477(9) .
C2 C3 1.376(10) .
C2 C7 1.377(9) .
C3 C4 1.366(8) .
C3 H3A 0.9300 .
C4 C5 1.392(9) .
C4 H4A 0.9300 .
C5 C6 1.373(9) .
C6 C7 1.354(8) .
C6 H6A 0.9300 .
C7 H7A 0.9300 .
C8 C9 1.491(8) .
C8 H8A 0.9700 .
C8 H8B 0.9700 .
C9 C10 1.365(9) .
C9 C14 1.386(8) .
C10 C11 1.382(10) .
C10 H10A 0.9300 .
C11 C12 1.357(11) .
C11 H11A 0.9300 .
C12 C13 1.400(11) .
C12 H12A 0.9300 .
C13 C14 1.388(8) .
C13 H13A 0.9300 .
C14 C15 1.511(9) .
C15 H15A 0.9700 .
C15 H15B 0.9700 .
C16 C17 1.357(9) .
C16 C21 1.385(9) .
C17 C18 1.383(10) .
C17 H17A 0.9300 .
C18 C19 1.371(9) .
C18 H18A 0.9300 .
C19 C20 1.363(9) .
C19 C22 1.502(9) .
C20 C21 1.364(9) .
C20 H20A 0.9300 .
C21 H21A 0.9300 .
C23 C24 1.304(11) .
C23 H23A 0.9300 .
C24 H24A 0.9300 .
C25 H25A 0.9300 .
C26 C27 1.465(10) .
C26 H26A 0.9700 .
C26 H26B 0.9700 .
C27 C27 1.500(12) 2_755
C27 H27A 0.9700 .
C27 H27C 0.9700 .

loop_
_geom_torsion_atom_site_label_1
_geom_torsion_atom_site_label_2
_geom_torsion_atom_site_label_3
_geom_torsion_atom_site_label_4
_geom_torsion
_geom_torsion_site_symmetry_1
_geom_torsion_site_symmetry_2
_geom_torsion_site_symmetry_3
_geom_torsion_site_symmetry_4
Zn1 O2 C1 O1 -28.1(13) 2_656 . . .
Zn1 O2 C1 C2 152.9(6) 2_656 . . .
Zn1 O1 C1 O2 -48.9(9) . . . .
Zn1 O1 C1 C2 130.1(6) . . . .
O2 C1 C2 C3 -168.3(7) . . . .
O1 C1 C2 C3 12.7(10) . . . .
O2 C1 C2 C7 14.3(11) . . . .
O1 C1 C2 C7 -164.7(7) . . . .
C7 C2 C3 C4 0.7(11) . . . .
C1 C2 C3 C4 -176.9(7) . . . .
C2 C3 C4 C5 3.4(12) . . . .
C8 O3 C5 C6 2.8(10) . . . .
C8 O3 C5 C4 -178.0(6) . . . .
C3 C4 C5 O3 174.6(6) . . . .
C3 C4 C5 C6 -6.2(12) . . . .
O3 C5 C6 C7 -175.9(6) . . . .
C4 C5 C6 C7 4.9(11) . . . .
C5 C6 C7 C2 -0.8(11) . . . .
C3 C2 C7 C6 -2.0(11) . . . .
C1 C2 C7 C6 175.5(6) . . . .
C5 O3 C8 C9 169.9(6) . . . .
O3 C8 C9 C10 99.4(8) . . . .
O3 C8 C9 C14 -82.2(8) . . . .
C14 C9 C10 C11 3.7(12) . . . .
C8 C9 C10 C11 -177.9(7) . . . .
C9 C10 C11 C12 -1.7(13) . . . .
C10 C11 C12 C13 -1.1(13) . . . .
C11 C12 C13 C14 1.9(12) . . . .
C10 C9 C14 C13 -2.8(11) . . . .
C8 C9 C14 C13 178.8(6) . . . .
C10 C9 C14 C15 177.0(7) . . . .
C8 C9 C14 C15 -1.4(10) . . . .
C12 C13 C14 C9 0.0(11) . . . .
C12 C13 C14 C15 -179.8(7) . . . .
C16 O4 C15 C14 -79.6(7) . . . .
C9 C14 C15 O4 154.0(6) . . . .
C13 C14 C15 O4 -26.2(9) . . . .
C15 O4 C16 C17 174.2(6) . . . .
C15 O4 C16 C21 -7.7(10) . . . .
O4 C16 C17 C18 176.5(7) . . . .
C21 C16 C17 C18 -1.6(11) . . . .
C16 C17 C18 C19 -0.5(12) . . . .
C17 C18 C19 C20 1.2(11) . . . .
C17 C18 C19 C22 -176.0(7) . . . .
C18 C19 C20 C21 0.2(11) . . . .
C22 C19 C20 C21 177.4(7) . . . .
C19 C20 C21 C16 -2.3(11) . . . .
O4 C16 C21 C20 -175.0(7) . . . .
C17 C16 C21 C20 3.0(11) . . . .
Zn1 O6 C22 O5 4.9(11) 2_665 . . .
Zn1 O6 C22 C19 -176.1(5) 2_665 . . .
C20 C19 C22 O5 7.6(11) . . . .
C18 C19 C22 O5 -175.3(7) . . . .
C20 C19 C22 O6 -171.4(7) . . . .
C18 C19 C22 O6 5.7(10) . . . .
C25 N1 C23 C24 2.3(12) . . . .
Zn1 N1 C23 C24 -179.8(7) . . . .
N1 C23 C24 N2 -1.2(13) . . . .
C25 N2 C24 C23 -0.3(11) . . . .
C26 N2 C24 C23 176.9(9) . . . .
C23 N1 C25 N2 -2.5(9) . . . .
Zn1 N1 C25 N2 179.6(5) . . . .
C24 N2 C25 N1 1.8(9) . . . .
C26 N2 C25 N1 -175.3(7) . . . .
C24 N2 C26 C27 155.6(9) . . . .
C25 N2 C26 C27 -27.8(12) . . . .
N2 C26 C27 C27 -176.9(8) . . . 2_755
